data_4080966
loop_
_publ_author_name
'Li, Tingting'
'Nishiura, Masayoshi'
'Cheng, Jianhua'
'Zhang, Wenxiong'
'Li, Yang'
'Hou, Zhaomin'

_publ_section_title
;
 Hydrogenolysis and Protonation of Polymetallic Lutetium Methylidene and
 Methyl Complexes
;
_journal_issue 15
_journal_name_full Organometallics
_journal_page_first 4142
_journal_paper_doi 10.1021/om4002999
_journal_volume 32
_journal_year 2013
_chemical_formula_moiety 'C52 H93 Lu4 Si4,C24 B F20'
_chemical_formula_sum 'C76 H93 B F20 Lu4 Si4'
_chemical_formula_weight 2209.55
_chemical_name_common '[Cp'4Lu4(CH2)3(CH3)][B(C6F5)4]'
_chemical_name_systematic
; 
 ? 
;
_space_group_IT_number 14
_symmetry_cell_setting monoclinic
_symmetry_space_group_name_Hall '-P 2yn'
_symmetry_space_group_name_H-M 'P 1 21/n 1'
_atom_sites_solution_hydrogens geom
_atom_sites_solution_primary direct
_atom_sites_solution_secondary difmap
_audit_creation_method SHELXL-97
_cell_angle_alpha 90.00
_cell_angle_beta 93.665(9)
_cell_angle_gamma 90.00
_cell_formula_units_Z 4
_cell_length_a 15.345(8)
_cell_length_b 27.761(14)
_cell_length_c 19.677(10)
_cell_measurement_reflns_used 258
_cell_measurement_temperature 173(2)
_cell_measurement_theta_max 25
_cell_measurement_theta_min 2
_cell_volume 8365(7)
_computing_structure_refinement 'SHELXL-97 (Sheldrick, 1997)'
_computing_structure_solution 'SHELXS-97 (Sheldrick, 1990)'
_diffrn_ambient_temperature 173(2)
_diffrn_measured_fraction_theta_full 0.994
_diffrn_measured_fraction_theta_max 0.994
_diffrn_radiation_monochromator graphite
_diffrn_radiation_source 'fine-focus sealed tube'
_diffrn_radiation_type MoK\a
_diffrn_radiation_wavelength 0.71073
_diffrn_reflns_av_R_equivalents 0.0721
_diffrn_reflns_av_sigmaI/netI 0.0843
_diffrn_reflns_limit_h_max 17
_diffrn_reflns_limit_h_min -18
_diffrn_reflns_limit_k_max 32
_diffrn_reflns_limit_k_min -32
_diffrn_reflns_limit_l_max 19
_diffrn_reflns_limit_l_min -23
_diffrn_reflns_number 43245
_diffrn_reflns_theta_full 25.00
_diffrn_reflns_theta_max 25.00
_diffrn_reflns_theta_min 1.47
_exptl_absorpt_coefficient_mu 4.821
_exptl_absorpt_correction_T_max 0.3787
_exptl_absorpt_correction_T_min 0.2832
_exptl_absorpt_correction_type multi-scan
_exptl_absorpt_process_details SADABS
_exptl_crystal_colour colorless
_exptl_crystal_density_diffrn 1.755
_exptl_crystal_density_method 'not measured'
_exptl_crystal_description flat
_exptl_crystal_F_000 4296
_exptl_crystal_size_max 0.35
_exptl_crystal_size_mid 0.28
_exptl_crystal_size_min 0.25
_refine_diff_density_max 2.057
_refine_diff_density_min -1.552
_refine_diff_density_rms 0.208
_refine_ls_extinction_method none
_refine_ls_goodness_of_fit_ref 1.038
_refine_ls_hydrogen_treatment noref
_refine_ls_matrix_type full
_refine_ls_number_parameters 877
_refine_ls_number_reflns 14663
_refine_ls_number_restraints 34
_refine_ls_restrained_S_all 1.039
_refine_ls_R_factor_all 0.0621
_refine_ls_R_factor_gt 0.0536
_refine_ls_shift/su_max 0.001
_refine_ls_shift/su_mean 0.000
_refine_ls_structure_factor_coef Fsqd
_refine_ls_weighting_details 'calc w=1/[\s^2^(Fo^2^)+(0.0816P)^2^+3.9732P] where P=(Fo^2^+2Fc^2^)/3'
_refine_ls_weighting_scheme calc
_refine_ls_wR_factor_gt 0.1418
_refine_ls_wR_factor_ref 0.1492
_reflns_number_gt 12355
_reflns_number_total 14663
_reflns_threshold_expression >2sigma(I)
_cod_data_source_file om4002999_si_001.cif
_cod_data_source_block 4
_cod_original_sg_symbol_H-M P21/n
_cod_database_code 4080966

loop_
_symmetry_equiv_pos_as_xyz
'x, y, z'
'-x+1/2, y+1/2, -z+1/2'
'-x, -y, -z'
'x-1/2, -y-1/2, z-1/2'

loop_
_atom_site_label
_atom_site_type_symbol
_atom_site_fract_x
_atom_site_fract_y
_atom_site_fract_z
_atom_site_U_iso_or_equiv
_atom_site_adp_type
_atom_site_occupancy
_atom_site_symmetry_multiplicity
_atom_site_calc_flag
_atom_site_refinement_flags
_atom_site_disorder_assembly
_atom_site_disorder_group
C1 C 0.1833(6) 0.0958(3) 0.3019(4) 0.048(2) Uani 1 1 d . A .
C2 C 0.2474(5) 0.1009(3) 0.1389(4) 0.0448(19) Uani 1 1 d . A .
C3 C 0.3094(5) 0.0062(3) 0.2414(4) 0.0394(18) Uani 1 1 d . A .
C4 C 0.3999(6) 0.1149(3) 0.2743(4) 0.0395(18) Uani 1 1 d . A .
C5 C 0.0761(5) -0.0289(3) 0.1676(4) 0.0394(17) Uani 1 1 d . . .
C6 C 0.0310(5) -0.0072(3) 0.2224(4) 0.0421(18) Uani 1 1 d . . .
C7 C 0.0031(5) 0.0386(3) 0.2024(4) 0.0436(19) Uani 1 1 d . . .
C8 C 0.0259(6) 0.0463(3) 0.1344(5) 0.048(2) Uani 1 1 d . . .
C9 C 0.0713(5) 0.0049(3) 0.1138(4) 0.0409(18) Uani 1 1 d . . .
C10 C 0.0136(7) -0.0316(4) 0.2897(5) 0.060(2) Uani 1 1 d . . .
H10A H 0.0690 -0.0370 0.3162 0.090 Uiso 1 1 calc R . .
H10B H -0.0155 -0.0626 0.2806 0.090 Uiso 1 1 calc R . .
H10C H -0.0240 -0.0109 0.3157 0.090 Uiso 1 1 calc R . .
C11 C -0.0521(7) 0.0717(3) 0.2418(6) 0.062(3) Uani 1 1 d . . .
H11A H -0.0623 0.1017 0.2163 0.093 Uiso 1 1 calc R . .
H11B H -0.0218 0.0789 0.2860 0.093 Uiso 1 1 calc R . .
H11C H -0.1081 0.0562 0.2489 0.093 Uiso 1 1 calc R . .
C12 C 0.0025(7) 0.0900(3) 0.0918(5) 0.058(2) Uani 1 1 d . . .
H12A H 0.0261 0.0866 0.0469 0.087 Uiso 1 1 calc R . .
H12B H 0.0274 0.1188 0.1144 0.087 Uiso 1 1 calc R . .
H12C H -0.0612 0.0932 0.0864 0.087 Uiso 1 1 calc R . .
C13 C 0.1060(6) -0.0008(3) 0.0445(4) 0.053(2) Uani 1 1 d . . .
H13A H 0.0929 0.0282 0.0175 0.079 Uiso 1 1 calc R . .
H13B H 0.0783 -0.0287 0.0216 0.079 Uiso 1 1 calc R . .
H13C H 0.1693 -0.0057 0.0493 0.079 Uiso 1 1 calc R . .
C14 C 0.1981(7) -0.1036(4) 0.1040(6) 0.073(3) Uani 1 1 d . . .
H14A H 0.2498 -0.0848 0.1187 0.109 Uiso 1 1 calc R . .
H14B H 0.1767 -0.0934 0.0583 0.109 Uiso 1 1 calc R . .
H14C H 0.2133 -0.1379 0.1033 0.109 Uiso 1 1 calc R . .
C15 C 0.1552(7) -0.1161(4) 0.2479(6) 0.076(3) Uani 1 1 d . . .
H15A H 0.1097 -0.1144 0.2806 0.114 Uiso 1 1 calc R . .
H15B H 0.2050 -0.0961 0.2641 0.114 Uiso 1 1 calc R . .
H15C H 0.1744 -0.1495 0.2434 0.114 Uiso 1 1 calc R . .
C16 C 0.0143(6) -0.1301(3) 0.1358(6) 0.068(3) Uani 1 1 d . . .
H16A H -0.0092 -0.1183 0.0914 0.102 Uiso 1 1 calc R . .
H16B H -0.0303 -0.1272 0.1690 0.102 Uiso 1 1 calc R . .
H16C H 0.0313 -0.1639 0.1318 0.102 Uiso 1 1 calc R . .
Si2 Si 0.2041(5) 0.0390(3) 0.5082(3) 0.0657(19) Uani 0.593(10) 1 d PD A 2
C17 C 0.3047(10) 0.0371(5) 0.4624(9) 0.0600(18) Uani 0.593(10) 1 d PD A 2
C18 C 0.3431(7) -0.0051(4) 0.4324(4) 0.0600(18) Uani 0.593(10) 1 d PD A 2
C19 C 0.4266(10) 0.0040(6) 0.4144(10) 0.0600(18) Uani 0.593(10) 1 d PD A 2
C20 C 0.4439(11) 0.0510(7) 0.4324(9) 0.0600(18) Uani 0.593(10) 1 d PD A 2
C21 C 0.3778(13) 0.0723(5) 0.4611(9) 0.0600(18) Uani 0.593(10) 1 d PD A 2
C22 C 0.2960(12) -0.0540(5) 0.4254(9) 0.0600(18) Uani 0.593(10) 1 d PD A 2
H22A H 0.2373 -0.0511 0.4420 0.090 Uiso 0.593(10) 1 calc PR A 2
H22B H 0.3292 -0.0783 0.4524 0.090 Uiso 0.593(10) 1 calc PR A 2
H22C H 0.2915 -0.0638 0.3774 0.090 Uiso 0.593(10) 1 calc PR A 2
C23 C 0.4913(11) -0.0314(6) 0.3868(8) 0.0600(18) Uani 0.593(10) 1 d PD A 2
H23A H 0.5455 -0.0145 0.3779 0.090 Uiso 0.593(10) 1 calc PR A 2
H23B H 0.4662 -0.0456 0.3443 0.090 Uiso 0.593(10) 1 calc PR A 2
H23C H 0.5040 -0.0570 0.4203 0.090 Uiso 0.593(10) 1 calc PR A 2
C24 C 0.5377(11) 0.0734(6) 0.4253(8) 0.0600(18) Uani 0.593(10) 1 d PD A 2
H24A H 0.5741 0.0503 0.4022 0.090 Uiso 0.593(10) 1 calc PR A 2
H24B H 0.5647 0.0805 0.4706 0.090 Uiso 0.593(10) 1 calc PR A 2
H24C H 0.5324 0.1031 0.3986 0.090 Uiso 0.593(10) 1 calc PR A 2
C25 C 0.3747(12) 0.1234(5) 0.4902(8) 0.0600(18) Uani 0.593(10) 1 d PD A 2
H25A H 0.3174 0.1291 0.5080 0.090 Uiso 0.593(10) 1 calc PR A 2
H25B H 0.3845 0.1468 0.4542 0.090 Uiso 0.593(10) 1 calc PR A 2
H25C H 0.4203 0.1269 0.5271 0.090 Uiso 0.593(10) 1 calc PR A 2
C26 C 0.1706(12) 0.1001(5) 0.5333(8) 0.0600(18) Uani 0.593(10) 1 d PD A 2
H26A H 0.1166 0.0981 0.5572 0.090 Uiso 0.593(10) 1 calc PR A 2
H26B H 0.1606 0.1201 0.4925 0.090 Uiso 0.593(10) 1 calc PR A 2
H26C H 0.2168 0.1145 0.5634 0.090 Uiso 0.593(10) 1 calc PR A 2
C27 C 0.2217(12) -0.0043(6) 0.5860(7) 0.0600(18) Uani 0.593(10) 1 d PD A 2
H27A H 0.1694 -0.0042 0.6122 0.090 Uiso 0.593(10) 1 calc PR A 2
H27B H 0.2720 0.0066 0.6152 0.090 Uiso 0.593(10) 1 calc PR A 2
H27C H 0.2325 -0.0370 0.5698 0.090 Uiso 0.593(10) 1 calc PR A 2
C28 C 0.1110(11) 0.0127(6) 0.4570(7) 0.0600(18) Uani 0.593(10) 1 d PD A 2
H28A H 0.0584 0.0145 0.4826 0.090 Uiso 0.593(10) 1 calc PR A 2
H28B H 0.1237 -0.0210 0.4468 0.090 Uiso 0.593(10) 1 calc PR A 2
H28C H 0.1016 0.0307 0.4143 0.090 Uiso 0.593(10) 1 calc PR A 2
Si2' Si 0.1825(6) 0.0116(5) 0.4959(5) 0.068(3) Uani 0.407(10) 1 d PD A 1
C17' C 0.2861(13) 0.0299(6) 0.4597(13) 0.062(3) Uani 0.407(10) 1 d PD A 1
C18' C 0.3431(7) -0.0051(4) 0.4324(4) 0.062(3) Uani 0.407(10) 1 d PD A 1
C19' C 0.4246(12) 0.0193(7) 0.4242(13) 0.062(3) Uani 0.407(10) 1 d PD A 1
C20' C 0.4151(17) 0.0665(8) 0.4471(13) 0.062(3) Uani 0.407(10) 1 d PD A 1
C21' C 0.3382(18) 0.0742(6) 0.4709(12) 0.062(3) Uani 0.407(10) 1 d PD A 1
C22' C 0.336(2) -0.0582(6) 0.4155(11) 0.062(3) Uani 0.407(10) 1 d PD A 1
H22D H 0.3905 -0.0693 0.3976 0.093 Uiso 0.407(10) 1 calc PR A 1
H22E H 0.2876 -0.0634 0.3813 0.093 Uiso 0.407(10) 1 calc PR A 1
H22F H 0.3250 -0.0764 0.4568 0.093 Uiso 0.407(10) 1 calc PR A 1
C23' C 0.5104(14) -0.0008(9) 0.4005(11) 0.062(3) Uani 0.407(10) 1 d PD A 1
H23D H 0.5021 -0.0345 0.3867 0.093 Uiso 0.407(10) 1 calc PR A 1
H23E H 0.5556 0.0011 0.4379 0.093 Uiso 0.407(10) 1 calc PR A 1
H23F H 0.5285 0.0182 0.3618 0.093 Uiso 0.407(10) 1 calc PR A 1
C24' C 0.4948(15) 0.1032(8) 0.4483(11) 0.062(3) Uani 0.407(10) 1 d PD A 1
H24D H 0.5442 0.0881 0.4273 0.093 Uiso 0.407(10) 1 calc PR A 1
H24E H 0.5122 0.1119 0.4955 0.093 Uiso 0.407(10) 1 calc PR A 1
H24F H 0.4772 0.1323 0.4227 0.093 Uiso 0.407(10) 1 calc PR A 1
C25' C 0.2945(17) 0.1195(7) 0.4995(11) 0.062(3) Uani 0.407(10) 1 d PD A 1
H25D H 0.2355 0.1114 0.5121 0.093 Uiso 0.407(10) 1 calc PR A 1
H25E H 0.2911 0.1448 0.4646 0.093 Uiso 0.407(10) 1 calc PR A 1
H25F H 0.3293 0.1311 0.5397 0.093 Uiso 0.407(10) 1 calc PR A 1
C26' C 0.0884(14) 0.0509(8) 0.4674(10) 0.062(3) Uani 0.407(10) 1 d PD A 1
H26D H 0.1026 0.0845 0.4782 0.093 Uiso 0.407(10) 1 calc PR A 1
H26E H 0.0367 0.0412 0.4908 0.093 Uiso 0.407(10) 1 calc PR A 1
H26F H 0.0764 0.0475 0.4181 0.093 Uiso 0.407(10) 1 calc PR A 1
C27' C 0.2106(18) 0.0145(9) 0.5921(8) 0.062(3) Uani 0.407(10) 1 d PD A 1
H27D H 0.2325 0.0467 0.6044 0.093 Uiso 0.407(10) 1 calc PR A 1
H27E H 0.2556 -0.0095 0.6048 0.093 Uiso 0.407(10) 1 calc PR A 1
H27F H 0.1581 0.0078 0.6164 0.093 Uiso 0.407(10) 1 calc PR A 1
C28' C 0.1443(17) -0.0481(7) 0.4700(10) 0.062(3) Uani 0.407(10) 1 d PD A 1
H28D H 0.0895 -0.0552 0.4910 0.093 Uiso 0.407(10) 1 calc PR A 1
H28E H 0.1883 -0.0722 0.4847 0.093 Uiso 0.407(10) 1 calc PR A 1
H28F H 0.1345 -0.0492 0.4203 0.093 Uiso 0.407(10) 1 calc PR A 1
C29 C 0.2386(5) 0.2359(3) 0.1883(4) 0.0371(17) Uani 1 1 d . A .
C30 C 0.1657(6) 0.2254(3) 0.2298(4) 0.048(2) Uani 1 1 d . A .
C31 C 0.1988(7) 0.2241(3) 0.2979(4) 0.052(2) Uani 1 1 d . A .
C32 C 0.2892(7) 0.2335(3) 0.3012(4) 0.054(2) Uani 1 1 d . A .
C33 C 0.3136(6) 0.2411(2) 0.2349(4) 0.0420(19) Uani 1 1 d . A .
C34 C 0.0730(6) 0.2178(4) 0.2043(5) 0.060(3) Uani 1 1 d . . .
H34A H 0.0681 0.2207 0.1546 0.090 Uiso 1 1 calc R . .
H34B H 0.0359 0.2421 0.2242 0.090 Uiso 1 1 calc R . .
H34C H 0.0540 0.1856 0.2175 0.090 Uiso 1 1 calc R . .
C35 C 0.1434(9) 0.2173(4) 0.3588(5) 0.091(5) Uani 1 1 d . . .
H35A H 0.0827 0.2111 0.3427 0.136 Uiso 1 1 calc R . .
H35B H 0.1462 0.2466 0.3868 0.136 Uiso 1 1 calc R . .
H35C H 0.1658 0.1899 0.3861 0.136 Uiso 1 1 calc R . .
C36 C 0.3448(9) 0.2378(3) 0.3665(5) 0.079(4) Uani 1 1 d . . .
H36A H 0.4053 0.2444 0.3562 0.119 Uiso 1 1 calc R . .
H36B H 0.3423 0.2076 0.3921 0.119 Uiso 1 1 calc R . .
H36C H 0.3231 0.2643 0.3937 0.119 Uiso 1 1 calc R . .
C37 C 0.4054(6) 0.2543(3) 0.2181(5) 0.057(2) Uani 1 1 d . . .
H37A H 0.4076 0.2580 0.1687 0.086 Uiso 1 1 calc R . .
H37B H 0.4458 0.2289 0.2342 0.086 Uiso 1 1 calc R . .
H37C H 0.4222 0.2848 0.2405 0.086 Uiso 1 1 calc R . .
C38 C 0.2457(9) 0.3195(3) 0.0900(5) 0.082(4) Uani 1 1 d . . .
H38A H 0.2998 0.3294 0.1154 0.123 Uiso 1 1 calc R . .
H38B H 0.1958 0.3351 0.1096 0.123 Uiso 1 1 calc R . .
H38C H 0.2479 0.3292 0.0422 0.123 Uiso 1 1 calc R . .
C39 C 0.1318(7) 0.2359(4) 0.0467(5) 0.075(3) Uani 1 1 d . . .
H39A H 0.1242 0.2009 0.0492 0.113 Uiso 1 1 calc R . .
H39B H 0.1347 0.2456 -0.0010 0.113 Uiso 1 1 calc R . .
H39C H 0.0822 0.2519 0.0662 0.113 Uiso 1 1 calc R . .
C40 C 0.3251(7) 0.2258(4) 0.0502(5) 0.068(3) Uani 1 1 d . . .
H40A H 0.3809 0.2344 0.0741 0.102 Uiso 1 1 calc R . .
H40B H 0.3237 0.2380 0.0034 0.102 Uiso 1 1 calc R . .
H40C H 0.3185 0.1907 0.0496 0.102 Uiso 1 1 calc R . .
C41 C 0.5389(5) 0.0649(2) 0.1365(4) 0.0336(16) Uani 1 1 d . . .
C42 C 0.5170(5) 0.0145(3) 0.1474(4) 0.0367(17) Uani 1 1 d . . .
C43 C 0.4521(5) 0.0010(3) 0.0984(4) 0.047(2) Uani 1 1 d . . .
C44 C 0.4313(5) 0.0407(3) 0.0562(4) 0.046(2) Uani 1 1 d . . .
C45 C 0.4830(6) 0.0796(3) 0.0777(4) 0.044(2) Uani 1 1 d . . .
C46 C 0.5607(7) -0.0185(4) 0.1979(6) 0.066(3) Uani 1 1 d . . .
H46A H 0.6039 -0.0006 0.2267 0.099 Uiso 1 1 calc R . .
H46B H 0.5900 -0.0443 0.1740 0.099 Uiso 1 1 calc R . .
H46C H 0.5171 -0.0326 0.2263 0.099 Uiso 1 1 calc R . .
C47 C 0.4197(8) -0.0502(4) 0.0912(7) 0.088(4) Uani 1 1 d . . .
H47A H 0.3741 -0.0520 0.0540 0.132 Uiso 1 1 calc R . .
H47B H 0.3956 -0.0604 0.1338 0.132 Uiso 1 1 calc R . .
H47C H 0.4682 -0.0713 0.0810 0.132 Uiso 1 1 calc R . .
C48 C 0.3680(6) 0.0396(5) -0.0054(5) 0.085(4) Uani 1 1 d . . .
H48A H 0.3398 0.0080 -0.0088 0.127 Uiso 1 1 calc R . .
H48B H 0.3995 0.0456 -0.0464 0.127 Uiso 1 1 calc R . .
H48C H 0.3236 0.0646 -0.0011 0.127 Uiso 1 1 calc R . .
C49 C 0.4852(8) 0.1283(4) 0.0449(5) 0.072(3) Uani 1 1 d . . .
H49A H 0.5279 0.1487 0.0705 0.109 Uiso 1 1 calc R . .
H49B H 0.4273 0.1431 0.0449 0.109 Uiso 1 1 calc R . .
H49C H 0.5020 0.1248 -0.0021 0.109 Uiso 1 1 calc R . .
C50 C 0.6045(8) 0.1636(3) 0.1911(6) 0.081(4) Uani 1 1 d . . .
H50A H 0.6558 0.1808 0.2107 0.121 Uiso 1 1 calc R . .
H50B H 0.5582 0.1643 0.2232 0.121 Uiso 1 1 calc R . .
H50C H 0.5836 0.1791 0.1483 0.121 Uiso 1 1 calc R . .
C51 C 0.6794(8) 0.0755(5) 0.2584(6) 0.085(4) Uani 1 1 d . . .
H51A H 0.7290 0.0953 0.2754 0.127 Uiso 1 1 calc R . .
H51B H 0.6987 0.0422 0.2526 0.127 Uiso 1 1 calc R . .
H51C H 0.6338 0.0764 0.2911 0.127 Uiso 1 1 calc R . .
C52 C 0.7205(7) 0.0971(4) 0.1119(7) 0.087(4) Uani 1 1 d . . .
H52A H 0.7719 0.1152 0.1297 0.130 Uiso 1 1 calc R . .
H52B H 0.6982 0.1113 0.0686 0.130 Uiso 1 1 calc R . .
H52C H 0.7367 0.0635 0.1046 0.130 Uiso 1 1 calc R . .
C60 C 0.3818(6) 0.1820(3) 0.7634(4) 0.045(2) Uani 1 1 d . . .
C61 C 0.4354(6) 0.1790(3) 0.8224(5) 0.050(2) Uani 1 1 d . . .
C62 C 0.5214(7) 0.1653(3) 0.8235(6) 0.062(3) Uani 1 1 d . . .
C63 C 0.5574(7) 0.1524(3) 0.7642(7) 0.071(3) Uani 1 1 d . . .
C64 C 0.5083(8) 0.1554(3) 0.7052(7) 0.069(3) Uani 1 1 d . . .
C65 C 0.4217(7) 0.1684(3) 0.7051(5) 0.059(3) Uani 1 1 d . . .
C66 C 0.2634(6) 0.2457(3) 0.8119(4) 0.0415(19) Uani 1 1 d . . .
C67 C 0.3259(6) 0.2815(3) 0.8304(4) 0.0438(19) Uani 1 1 d . . .
C68 C 0.3070(6) 0.3228(3) 0.8639(5) 0.052(2) Uani 1 1 d . . .
C69 C 0.2263(7) 0.3318(3) 0.8839(4) 0.054(2) Uani 1 1 d . . .
C70 C 0.1611(6) 0.2985(3) 0.8672(4) 0.047(2) Uani 1 1 d . . .
C71 C 0.1801(6) 0.2581(3) 0.8324(4) 0.046(2) Uani 1 1 d . . .
C72 C 0.2405(5) 0.1484(3) 0.8058(4) 0.0407(18) Uani 1 1 d . . .
C73 C 0.2205(5) 0.1442(3) 0.8732(4) 0.0414(18) Uani 1 1 d . . .
C74 C 0.1958(6) 0.1014(3) 0.9021(4) 0.046(2) Uani 1 1 d . . .
C75 C 0.1891(6) 0.0607(3) 0.8656(4) 0.0429(19) Uani 1 1 d . . .
C76 C 0.2070(6) 0.0627(3) 0.7978(4) 0.045(2) Uani 1 1 d . . .
C77 C 0.2334(6) 0.1049(3) 0.7704(4) 0.045(2) Uani 1 1 d . . .
C78 C 0.2237(9) 0.2079(4) 0.6942(5) 0.0802(15) Uani 1 1 d . . .
C79 C 0.2571(10) 0.2420(5) 0.6491(5) 0.0802(15) Uani 1 1 d . . .
C80 C 0.2162(9) 0.2533(4) 0.5880(5) 0.0802(15) Uani 1 1 d . . .
C81 C 0.1348(9) 0.2342(4) 0.5690(5) 0.0802(15) Uani 1 1 d . . .
C82 C 0.1028(9) 0.2047(4) 0.6100(5) 0.0802(15) Uani 1 1 d . . .
C83 C 0.1397(9) 0.1901(4) 0.6704(5) 0.0802(15) Uani 1 1 d . . .
F1 F 0.4045(3) 0.18886(18) 0.8832(2) 0.0541(12) Uani 1 1 d . . .
F2 F 0.5710(4) 0.1640(2) 0.8834(4) 0.0767(17) Uani 1 1 d . . .
F3 F 0.6419(5) 0.1391(3) 0.7650(5) 0.113(3) Uani 1 1 d . . .
F4 F 0.5410(5) 0.1437(3) 0.6449(4) 0.109(3) Uani 1 1 d . . .
F5 F 0.3765(5) 0.1678(2) 0.6435(3) 0.0774(18) Uani 1 1 d . . .
F6 F 0.4084(4) 0.27689(18) 0.8120(3) 0.0676(16) Uani 1 1 d . . .
F7 F 0.3719(5) 0.3546(2) 0.8798(4) 0.0824(19) Uani 1 1 d . . .
F8 F 0.2089(4) 0.37133(18) 0.9192(3) 0.0701(16) Uani 1 1 d . . .
F9 F 0.0803(4) 0.3072(2) 0.8845(3) 0.0725(16) Uani 1 1 d . . .
F10 F 0.1144(3) 0.22818(18) 0.8159(3) 0.0545(12) Uani 1 1 d . . .
F11 F 0.2248(3) 0.18193(16) 0.9156(2) 0.0495(12) Uani 1 1 d . . .
F12 F 0.1781(4) 0.10076(18) 0.9692(2) 0.0576(13) Uani 1 1 d . . .
F13 F 0.1624(4) 0.01879(18) 0.8917(3) 0.0670(15) Uani 1 1 d . . .
F14 F 0.2010(4) 0.02221(18) 0.7593(3) 0.0643(14) Uani 1 1 d . . .
F15 F 0.2533(4) 0.10381(18) 0.7048(2) 0.0577(13) Uani 1 1 d . . .
F16 F 0.3327(6) 0.2620(3) 0.6681(3) 0.1068(11) Uani 1 1 d . . .
F17 F 0.2544(6) 0.2862(3) 0.5481(3) 0.1068(11) Uani 1 1 d . . .
F18 F 0.0949(6) 0.2483(3) 0.5089(3) 0.1068(11) Uani 1 1 d . . .
F19 F 0.0196(6) 0.1839(3) 0.5911(3) 0.1068(11) Uani 1 1 d . . .
F20 F 0.0991(6) 0.1589(3) 0.7080(3) 0.1068(11) Uani 1 1 d . . .
Si1 Si 0.11125(15) -0.09380(8) 0.16447(13) 0.0457(5) Uani 1 1 d . . .
Si3 Si 0.23380(17) 0.25331(8) 0.09518(12) 0.0456(6) Uani 1 1 d . . .
Si4 Si 0.63431(16) 0.09985(9) 0.17411(14) 0.0515(6) Uani 1 1 d . . .
Lu1 Lu 0.17210(2) 0.040570(11) 0.208181(15) 0.03392(11) Uani 1 1 d . A .
Lu2 Lu 0.31699(2) 0.057642(12) 0.339492(15) 0.03652(11) Uani 1 1 d . A .
Lu3 Lu 0.26598(2) 0.153325(10) 0.236133(15) 0.03452(11) Uani 1 1 d . . .
Lu4 Lu 0.38537(2) 0.064220(11) 0.175694(15) 0.03146(11) Uani 1 1 d . A .
B1 B 0.2763(7) 0.1962(3) 0.7682(5) 0.046(2) Uani 1 1 d . . .

loop_
_atom_site_aniso_label
_atom_site_aniso_U_11
_atom_site_aniso_U_22
_atom_site_aniso_U_33
_atom_site_aniso_U_23
_atom_site_aniso_U_13
_atom_site_aniso_U_12
C1 0.048(5) 0.057(5) 0.040(5) 0.000(4) 0.001(4) -0.006(4)
C2 0.036(5) 0.049(5) 0.050(5) -0.010(4) 0.007(4) 0.000(4)
C3 0.033(4) 0.053(5) 0.032(4) 0.006(3) 0.001(3) -0.001(4)
C4 0.049(5) 0.041(4) 0.029(4) 0.005(3) 0.006(3) 0.002(4)
C5 0.030(4) 0.041(4) 0.047(4) 0.003(3) 0.001(3) -0.004(3)
C6 0.035(5) 0.044(4) 0.048(5) 0.000(4) 0.003(3) -0.006(3)
C7 0.030(4) 0.055(5) 0.045(5) -0.003(4) -0.001(3) -0.009(4)
C8 0.040(5) 0.047(5) 0.058(5) 0.007(4) -0.003(4) -0.001(4)
C9 0.042(5) 0.042(4) 0.038(4) -0.004(3) 0.001(3) -0.009(4)
C10 0.051(6) 0.075(6) 0.056(6) 0.013(5) 0.016(4) -0.005(5)
C11 0.046(6) 0.055(6) 0.087(7) -0.013(5) 0.013(5) -0.007(4)
C12 0.054(6) 0.059(6) 0.058(6) 0.005(4) -0.018(4) 0.007(5)
C13 0.059(6) 0.055(5) 0.045(5) -0.014(4) 0.007(4) -0.020(4)
C14 0.065(7) 0.066(7) 0.090(8) -0.003(6) 0.032(6) 0.009(5)
C15 0.061(7) 0.065(7) 0.103(9) 0.021(6) 0.001(6) 0.014(5)
C16 0.034(5) 0.049(5) 0.119(9) -0.011(6) -0.004(5) -0.003(4)
Si2 0.069(4) 0.094(5) 0.036(3) 0.004(3) 0.021(2) 0.009(4)
C17 0.073(4) 0.066(3) 0.041(3) 0.007(2) 0.006(2) 0.008(3)
C18 0.073(4) 0.066(3) 0.041(3) 0.007(2) 0.006(2) 0.008(3)
C19 0.073(4) 0.066(3) 0.041(3) 0.007(2) 0.006(2) 0.008(3)
C20 0.073(4) 0.066(3) 0.041(3) 0.007(2) 0.006(2) 0.008(3)
C21 0.073(4) 0.066(3) 0.041(3) 0.007(2) 0.006(2) 0.008(3)
C22 0.073(4) 0.066(3) 0.041(3) 0.007(2) 0.006(2) 0.008(3)
C23 0.073(4) 0.066(3) 0.041(3) 0.007(2) 0.006(2) 0.008(3)
C24 0.073(4) 0.066(3) 0.041(3) 0.007(2) 0.006(2) 0.008(3)
C25 0.073(4) 0.066(3) 0.041(3) 0.007(2) 0.006(2) 0.008(3)
C26 0.073(4) 0.066(3) 0.041(3) 0.007(2) 0.006(2) 0.008(3)
C27 0.073(4) 0.066(3) 0.041(3) 0.007(2) 0.006(2) 0.008(3)
C28 0.073(4) 0.066(3) 0.041(3) 0.007(2) 0.006(2) 0.008(3)
Si2' 0.054(5) 0.093(7) 0.061(6) 0.031(5) 0.032(4) 0.009(5)
C17' 0.091(6) 0.063(5) 0.033(4) 0.009(3) 0.008(3) -0.009(4)
C18' 0.091(6) 0.063(5) 0.033(4) 0.009(3) 0.008(3) -0.009(4)
C19' 0.091(6) 0.063(5) 0.033(4) 0.009(3) 0.008(3) -0.009(4)
C20' 0.091(6) 0.063(5) 0.033(4) 0.009(3) 0.008(3) -0.009(4)
C21' 0.091(6) 0.063(5) 0.033(4) 0.009(3) 0.008(3) -0.009(4)
C22' 0.091(6) 0.063(5) 0.033(4) 0.009(3) 0.008(3) -0.009(4)
C23' 0.091(6) 0.063(5) 0.033(4) 0.009(3) 0.008(3) -0.009(4)
C24' 0.091(6) 0.063(5) 0.033(4) 0.009(3) 0.008(3) -0.009(4)
C25' 0.091(6) 0.063(5) 0.033(4) 0.009(3) 0.008(3) -0.009(4)
C26' 0.091(6) 0.063(5) 0.033(4) 0.009(3) 0.008(3) -0.009(4)
C27' 0.091(6) 0.063(5) 0.033(4) 0.009(3) 0.008(3) -0.009(4)
C28' 0.091(6) 0.063(5) 0.033(4) 0.009(3) 0.008(3) -0.009(4)
C29 0.043(5) 0.030(4) 0.038(4) -0.001(3) 0.006(3) 0.006(3)
C30 0.058(6) 0.037(4) 0.052(5) 0.002(4) 0.022(4) 0.019(4)
C31 0.090(8) 0.027(4) 0.042(5) -0.003(3) 0.019(4) 0.022(4)
C32 0.086(8) 0.029(4) 0.048(5) -0.004(4) 0.003(5) 0.011(4)
C33 0.059(6) 0.019(3) 0.048(5) -0.002(3) 0.005(4) 0.007(3)
C34 0.053(6) 0.057(6) 0.072(6) 0.008(5) 0.021(5) 0.016(4)
C35 0.163(13) 0.062(6) 0.054(6) 0.012(5) 0.058(7) 0.056(7)
C36 0.135(11) 0.042(5) 0.057(6) -0.009(5) -0.024(6) 0.003(6)
C37 0.056(6) 0.038(5) 0.076(7) 0.001(4) -0.006(5) -0.002(4)
C38 0.158(13) 0.030(5) 0.060(6) 0.012(4) 0.022(7) 0.009(6)
C39 0.071(8) 0.101(9) 0.052(6) 0.022(6) -0.003(5) 0.016(6)
C40 0.060(7) 0.079(7) 0.066(6) -0.019(5) 0.013(5) 0.003(5)
C41 0.027(4) 0.036(4) 0.039(4) -0.008(3) 0.010(3) -0.004(3)
C42 0.034(4) 0.035(4) 0.044(4) -0.001(3) 0.015(3) 0.006(3)
C43 0.040(5) 0.046(5) 0.058(5) -0.030(4) 0.025(4) -0.006(4)
C44 0.026(4) 0.080(6) 0.033(4) -0.016(4) 0.007(3) 0.005(4)
C45 0.047(5) 0.050(5) 0.037(4) 0.004(4) 0.021(4) 0.015(4)
C46 0.049(6) 0.054(6) 0.099(8) 0.018(5) 0.023(5) 0.018(5)
C47 0.073(8) 0.070(7) 0.127(10) -0.053(7) 0.056(8) -0.037(6)
C48 0.033(6) 0.180(13) 0.040(5) -0.033(6) -0.009(4) 0.018(7)
C49 0.088(8) 0.063(6) 0.069(7) 0.034(5) 0.032(6) 0.025(6)
C50 0.095(9) 0.048(6) 0.104(9) -0.022(6) 0.046(7) -0.024(6)
C51 0.070(8) 0.112(10) 0.071(7) -0.037(7) -0.011(6) 0.005(7)
C52 0.050(7) 0.099(9) 0.116(10) -0.049(7) 0.041(6) -0.036(6)
C60 0.049(5) 0.032(4) 0.058(5) -0.003(4) 0.018(4) 0.003(4)
C61 0.048(6) 0.037(4) 0.067(6) 0.004(4) 0.014(4) 0.009(4)
C62 0.055(7) 0.040(5) 0.092(8) 0.003(5) 0.007(6) -0.010(4)
C63 0.050(7) 0.046(6) 0.118(10) -0.002(6) 0.025(7) 0.006(5)
C64 0.059(7) 0.050(6) 0.102(9) -0.007(6) 0.044(7) 0.010(5)
C65 0.070(7) 0.048(5) 0.060(6) -0.006(4) 0.021(5) 0.003(5)
C66 0.059(6) 0.033(4) 0.034(4) 0.009(3) 0.012(4) 0.012(4)
C67 0.052(5) 0.037(4) 0.044(5) 0.006(3) 0.016(4) 0.006(4)
C68 0.060(6) 0.039(5) 0.056(5) 0.006(4) 0.006(4) -0.003(4)
C69 0.080(7) 0.038(5) 0.045(5) 0.005(4) 0.021(5) 0.020(5)
C70 0.052(6) 0.045(5) 0.044(5) 0.004(4) 0.006(4) 0.020(4)
C71 0.051(5) 0.042(4) 0.048(5) 0.007(4) 0.015(4) 0.004(4)
C72 0.041(5) 0.048(5) 0.033(4) 0.001(3) 0.004(3) 0.009(4)
C73 0.044(5) 0.044(4) 0.035(4) -0.007(3) -0.004(3) 0.003(4)
C74 0.042(5) 0.049(5) 0.047(5) 0.008(4) 0.000(4) 0.003(4)
C75 0.039(5) 0.040(4) 0.050(5) 0.008(4) 0.000(4) 0.001(3)
C76 0.035(5) 0.045(5) 0.055(5) -0.010(4) -0.002(4) 0.005(4)
C77 0.045(5) 0.057(5) 0.033(4) -0.003(4) 0.002(3) 0.013(4)
C78 0.113(4) 0.089(4) 0.038(2) -0.002(2) 0.007(2) 0.045(3)
C79 0.113(4) 0.089(4) 0.038(2) -0.002(2) 0.007(2) 0.045(3)
C80 0.113(4) 0.089(4) 0.038(2) -0.002(2) 0.007(2) 0.045(3)
C81 0.113(4) 0.089(4) 0.038(2) -0.002(2) 0.007(2) 0.045(3)
C82 0.113(4) 0.089(4) 0.038(2) -0.002(2) 0.007(2) 0.045(3)
C83 0.113(4) 0.089(4) 0.038(2) -0.002(2) 0.007(2) 0.045(3)
F1 0.059(3) 0.057(3) 0.047(3) 0.002(2) 0.002(2) 0.009(2)
F2 0.049(4) 0.059(3) 0.120(5) 0.004(3) -0.006(3) 0.003(3)
F3 0.052(5) 0.111(6) 0.181(8) 0.004(5) 0.038(5) 0.025(4)
F4 0.107(6) 0.107(5) 0.122(6) -0.024(5) 0.070(5) 0.017(4)
F5 0.095(5) 0.074(4) 0.067(4) -0.017(3) 0.034(3) 0.012(3)
F6 0.062(4) 0.047(3) 0.098(4) -0.006(3) 0.039(3) -0.007(3)
F7 0.089(5) 0.050(3) 0.109(5) -0.017(3) 0.020(4) -0.009(3)
F8 0.104(5) 0.045(3) 0.063(3) -0.006(2) 0.018(3) 0.019(3)
F9 0.068(4) 0.068(4) 0.084(4) -0.001(3) 0.024(3) 0.027(3)
F10 0.049(3) 0.051(3) 0.064(3) -0.007(2) 0.004(2) 0.009(2)
F11 0.069(3) 0.046(3) 0.034(2) -0.002(2) 0.004(2) 0.003(2)
F12 0.073(4) 0.062(3) 0.039(3) 0.007(2) 0.010(2) 0.003(3)
F13 0.080(4) 0.047(3) 0.074(4) 0.009(3) 0.005(3) -0.013(3)
F14 0.075(4) 0.047(3) 0.070(4) -0.017(3) 0.003(3) 0.000(3)
F15 0.072(4) 0.059(3) 0.043(3) -0.011(2) 0.009(2) 0.000(3)
F16 0.148(3) 0.117(3) 0.0555(18) 0.0079(17) 0.0080(18) 0.036(2)
F17 0.148(3) 0.117(3) 0.0555(18) 0.0079(17) 0.0080(18) 0.036(2)
F18 0.148(3) 0.117(3) 0.0555(18) 0.0079(17) 0.0080(18) 0.036(2)
F19 0.148(3) 0.117(3) 0.0555(18) 0.0079(17) 0.0080(18) 0.036(2)
F20 0.148(3) 0.117(3) 0.0555(18) 0.0079(17) 0.0080(18) 0.036(2)
Si1 0.0310(13) 0.0385(12) 0.0675(16) 0.0001(11) 0.0014(10) -0.0052(9)
Si3 0.0629(16) 0.0347(11) 0.0401(12) 0.0028(9) 0.0102(10) 0.0081(10)
Si4 0.0362(14) 0.0542(14) 0.0655(16) -0.0252(12) 0.0149(11) -0.0123(11)
Lu1 0.02885(19) 0.03631(19) 0.03651(19) -0.00279(13) 0.00132(13) -0.00427(13)
Lu2 0.0459(2) 0.0378(2) 0.02554(18) 0.00413(12) -0.00068(14) -0.00514(14)
Lu3 0.0442(2) 0.02431(17) 0.03589(19) -0.00146(12) 0.00912(14) 0.00540(13)
Lu4 0.03019(19) 0.03476(19) 0.03027(18) -0.00544(12) 0.00842(13) 0.00340(12)
B1 0.056(6) 0.038(5) 0.043(5) 0.000(4) 0.009(4) 0.007(4)

loop_
_atom_type_symbol
_atom_type_description
_atom_type_scat_dispersion_real
_atom_type_scat_dispersion_imag
_atom_type_scat_source
C C 0.0033 0.0016 'International Tables Vol C Tables 4.2.6.8 and 6.1.1.4'
H H 0.0000 0.0000 'International Tables Vol C Tables 4.2.6.8 and 6.1.1.4'
F F 0.0171 0.0103 'International Tables Vol C Tables 4.2.6.8 and 6.1.1.4'
Si Si 0.0817 0.0704 'International Tables Vol C Tables 4.2.6.8 and 6.1.1.4'
Lu Lu -0.4720 5.8584 'International Tables Vol C Tables 4.2.6.8 and 6.1.1.4'
B B 0.0013 0.0007 'International Tables Vol C Tables 4.2.6.8 and 6.1.1.4'

loop_
_geom_angle_atom_site_label_1
_geom_angle_atom_site_label_2
_geom_angle_atom_site_label_3
_geom_angle
Lu2 C1 Lu1 88.4(3)
Lu2 C1 Lu3 89.4(3)
Lu1 C1 Lu3 91.4(3)
Lu3 C2 Lu4 87.7(3)
Lu3 C2 Lu1 90.4(3)
Lu4 C2 Lu1 89.0(3)
Lu1 C3 Lu2 88.8(3)
Lu1 C3 Lu4 92.0(3)
Lu2 C3 Lu4 91.9(3)
Lu3 C4 Lu4 88.5(3)
Lu3 C4 Lu2 89.4(3)
Lu4 C4 Lu2 91.1(3)
C9 C5 C6 106.0(7)
C9 C5 Si1 127.7(6)
C6 C5 Si1 125.1(6)
C9 C5 Lu1 74.4(4)
C6 C5 Lu1 75.1(4)
Si1 C5 Lu1 125.4(4)
C7 C6 C5 108.9(7)
C7 C6 C10 125.7(7)
C5 C6 C10 125.4(8)
C7 C6 Lu1 75.2(5)
C5 C6 Lu1 71.8(4)
C10 C6 Lu1 121.3(6)
C6 C7 C8 108.3(7)
C6 C7 C11 126.0(8)
C8 C7 C11 125.2(8)
C6 C7 Lu1 73.5(5)
C8 C7 Lu1 74.4(5)
C11 C7 Lu1 124.1(6)
C9 C8 C7 107.6(7)
C9 C8 C12 126.9(8)
C7 C8 C12 125.4(8)
C9 C8 Lu1 71.8(5)
C7 C8 Lu1 73.8(5)
C12 C8 Lu1 121.8(6)
C5 C9 C8 109.2(7)
C5 C9 C13 127.2(8)
C8 C9 C13 123.6(8)
C5 C9 Lu1 73.2(4)
C8 C9 Lu1 76.3(5)
C13 C9 Lu1 118.0(5)
C6 C10 H10A 109.5
C6 C10 H10B 109.5
H10A C10 H10B 109.5
C6 C10 H10C 109.5
H10A C10 H10C 109.5
H10B C10 H10C 109.5
C7 C11 H11A 109.5
C7 C11 H11B 109.5
H11A C11 H11B 109.5
C7 C11 H11C 109.5
H11A C11 H11C 109.5
H11B C11 H11C 109.5
C8 C12 H12A 109.5
C8 C12 H12B 109.5
H12A C12 H12B 109.5
C8 C12 H12C 109.5
H12A C12 H12C 109.5
H12B C12 H12C 109.5
C9 C13 H13A 109.5
C9 C13 H13B 109.5
H13A C13 H13B 109.5
C9 C13 H13C 109.5
H13A C13 H13C 109.5
H13B C13 H13C 109.5
Si1 C14 H14A 109.5
Si1 C14 H14B 109.5
H14A C14 H14B 109.5
Si1 C14 H14C 109.5
H14A C14 H14C 109.5
H14B C14 H14C 109.5
Si1 C15 H15A 109.5
Si1 C15 H15B 109.5
H15A C15 H15B 109.5
Si1 C15 H15C 109.5
H15A C15 H15C 109.5
H15B C15 H15C 109.5
Si1 C16 H16A 109.5
Si1 C16 H16B 109.5
H16A C16 H16B 109.5
Si1 C16 H16C 109.5
H16A C16 H16C 109.5
H16B C16 H16C 109.5
C17 Si2 C28 111.4(8)
C17 Si2 C26 114.6(8)
C28 Si2 C26 106.9(8)
C17 Si2 C27 106.7(8)
C28 Si2 C27 104.4(9)
C26 Si2 C27 112.5(7)
C18 C17 C21 101.3(11)
C18 C17 Si2 126.8(10)
C21 C17 Si2 130.2(11)
C18 C17 Lu2 74.6(8)
C21 C17 Lu2 74.3(9)
Si2 C17 Lu2 125.8(9)
C19 C18 C17 111.5(11)
C19 C18 C22 125.3(12)
C17 C18 C22 123.1(11)
C19 C18 Lu2 78.2(9)
C17 C18 Lu2 72.0(8)
C22 C18 Lu2 119.3(9)
C18 C19 C20 106.0(13)
C18 C19 C23 127.9(15)
C20 C19 C23 125.8(15)
C18 C19 Lu2 71.0(8)
C20 C19 Lu2 73.3(10)
C23 C19 Lu2 125.1(12)
C21 C20 C19 113.1(14)
C21 C20 C24 125.8(17)
C19 C20 C24 120.8(16)
C21 C20 Lu2 73.1(11)
C19 C20 Lu2 76.2(10)
C24 C20 Lu2 123.8(10)
C20 C21 C17 108.0(13)
C20 C21 C25 127.9(17)
C17 C21 C25 124.1(16)
C20 C21 Lu2 76.9(10)
C17 C21 Lu2 71.3(10)
C25 C21 Lu2 118.8(11)
C18 C22 H22A 109.5
C18 C22 H22B 109.5
H22A C22 H22B 109.5
C18 C22 H22C 109.5
H22A C22 H22C 109.5
H22B C22 H22C 109.5
C19 C23 H23A 109.5
C19 C23 H23B 109.5
H23A C23 H23B 109.5
C19 C23 H23C 109.5
H23A C23 H23C 109.5
H23B C23 H23C 109.5
C20 C24 H24A 109.5
C20 C24 H24B 109.5
H24A C24 H24B 109.5
C20 C24 H24C 109.5
H24A C24 H24C 109.5
H24B C24 H24C 109.5
C21 C25 H25A 109.5
C21 C25 H25B 109.5
H25A C25 H25B 109.5
C21 C25 H25C 109.5
H25A C25 H25C 109.5
H25B C25 H25C 109.5
Si2 C26 H26A 109.5
Si2 C26 H26B 109.5
H26A C26 H26B 109.5
Si2 C26 H26C 109.5
H26A C26 H26C 109.5
H26B C26 H26C 109.5
Si2 C27 H27A 109.5
Si2 C27 H27B 109.5
H27A C27 H27B 109.5
Si2 C27 H27C 109.5
H27A C27 H27C 109.5
H27B C27 H27C 109.5
Si2 C28 H28A 109.5
Si2 C28 H28B 109.5
H28A C28 H28B 109.5
Si2 C28 H28C 109.5
H28A C28 H28C 109.5
H28B C28 H28C 109.5
C28' Si2' C17' 114.2(10)
C28' Si2' C26' 102.6(11)
C17' Si2' C26' 113.0(11)
C28' Si2' C27' 111.3(10)
C17' Si2' C27' 103.0(11)
C26' Si2' C27' 113.2(12)
C21' C17' Si2' 129.8(13)
C21' C17' Lu2 75.9(12)
Si2' C17' Lu2 130.7(13)
C20' C19' C23' 123.3(18)
C20' C19' Lu2 74.8(15)
C23' C19' Lu2 119.7(16)
C21' C20' C19' 112.4(16)
C21' C20' C24' 127(2)
C19' C20' C24' 121(2)
C21' C20' Lu2 79.3(14)
C19' C20' Lu2 73.0(15)
C24' C20' Lu2 119.3(14)
C20' C21' C17' 107.6(15)
C20' C21' C25' 133(2)
C17' C21' C25' 119.2(19)
C20' C21' Lu2 71.3(13)
C17' C21' Lu2 71.0(12)
C25' C21' Lu2 118.0(15)
H22D C22' H22E 109.5
H22D C22' H22F 109.5
H22E C22' H22F 109.5
C19' C23' H23D 109.5
C19' C23' H23E 109.5
H23D C23' H23E 109.5
C19' C23' H23F 109.5
H23D C23' H23F 109.5
H23E C23' H23F 109.5
C20' C24' H24D 109.5
C20' C24' H24E 109.5
H24D C24' H24E 109.5
C20' C24' H24F 109.5
H24D C24' H24F 109.5
H24E C24' H24F 109.5
C21' C25' H25D 109.5
C21' C25' H25E 109.5
H25D C25' H25E 109.5
C21' C25' H25F 109.5
H25D C25' H25F 109.5
H25E C25' H25F 109.5
Si2' C26' H26D 109.5
Si2' C26' H26E 109.5
H26D C26' H26E 109.5
Si2' C26' H26F 109.5
H26D C26' H26F 109.5
H26E C26' H26F 109.5
Si2' C27' H27D 109.5
Si2' C27' H27E 109.5
H27D C27' H27E 109.5
Si2' C27' H27F 109.5
H27D C27' H27F 109.5
H27E C27' H27F 109.5
Si2' C28' H28D 109.5
Si2' C28' H28E 109.5
H28D C28' H28E 109.5
Si2' C28' H28F 109.5
H28D C28' H28F 109.5
H28E C28' H28F 109.5
C33 C29 C30 106.0(7)
C33 C29 Si3 125.1(6)
C30 C29 Si3 127.6(7)
C33 C29 Lu3 75.1(4)
C30 C29 Lu3 73.9(4)
Si3 C29 Lu3 126.4(3)
C31 C30 C29 107.2(8)
C31 C30 C34 126.6(8)
C29 C30 C34 126.2(8)
C31 C30 Lu3 75.5(5)
C29 C30 Lu3 72.4(4)
C34 C30 Lu3 118.0(6)
C30 C31 C32 109.6(7)
C30 C31 C35 124.6(11)
C32 C31 C35 125.7(10)
C30 C31 Lu3 72.4(4)
C32 C31 Lu3 74.9(4)
C35 C31 Lu3 122.6(6)
C33 C32 C31 107.8(8)
C33 C32 C36 128.1(11)
C31 C32 C36 124.0(9)
C33 C32 Lu3 72.7(4)
C31 C32 Lu3 73.3(5)
C36 C32 Lu3 123.1(6)
C32 C33 C29 109.3(8)
C32 C33 C37 123.3(9)
C29 C33 C37 127.3(7)
C32 C33 Lu3 75.7(5)
C29 C33 Lu3 72.0(4)
C37 C33 Lu3 120.5(5)
C30 C34 H34A 109.5
C30 C34 H34B 109.5
H34A C34 H34B 109.5
C30 C34 H34C 109.5
H34A C34 H34C 109.5
H34B C34 H34C 109.5
C31 C35 H35A 109.5
C31 C35 H35B 109.5
H35A C35 H35B 109.5
C31 C35 H35C 109.5
H35A C35 H35C 109.5
H35B C35 H35C 109.5
C32 C36 H36A 109.5
C32 C36 H36B 109.5
H36A C36 H36B 109.5
C32 C36 H36C 109.5
H36A C36 H36C 109.5
H36B C36 H36C 109.5
C33 C37 H37A 109.5
C33 C37 H37B 109.5
H37A C37 H37B 109.5
C33 C37 H37C 109.5
H37A C37 H37C 109.5
H37B C37 H37C 109.5
Si3 C38 H38A 109.5
Si3 C38 H38B 109.5
H38A C38 H38B 109.5
Si3 C38 H38C 109.5
H38A C38 H38C 109.5
H38B C38 H38C 109.5
Si3 C39 H39A 109.5
Si3 C39 H39B 109.5
H39A C39 H39B 109.5
Si3 C39 H39C 109.5
H39A C39 H39C 109.5
H39B C39 H39C 109.5
Si3 C40 H40A 109.5
Si3 C40 H40B 109.5
H40A C40 H40B 109.5
Si3 C40 H40C 109.5
H40A C40 H40C 109.5
H40B C40 H40C 109.5
C45 C41 C42 104.9(7)
C45 C41 Si4 125.2(6)
C42 C41 Si4 128.5(6)
C45 C41 Lu4 74.4(4)
C42 C41 Lu4 73.7(4)
Si4 C41 Lu4 127.3(3)
C43 C42 C41 108.6(7)
C43 C42 C46 124.7(8)
C41 C42 C46 126.5(8)
C43 C42 Lu4 75.8(4)
C41 C42 Lu4 72.8(4)
C46 C42 Lu4 121.5(5)
C42 C43 C44 108.7(7)
C42 C43 C47 122.4(10)
C44 C43 C47 128.6(10)
C42 C43 Lu4 72.6(4)
C44 C43 Lu4 74.3(4)
C47 C43 Lu4 123.8(5)
C45 C44 C43 109.1(8)
C45 C44 C48 126.0(10)
C43 C44 C48 124.7(9)
C45 C44 Lu4 73.2(4)
C43 C44 Lu4 74.1(4)
C48 C44 Lu4 122.6(6)
C44 C45 C41 108.6(7)
C44 C45 C49 126.7(9)
C41 C45 C49 124.6(9)
C44 C45 Lu4 75.4(4)
C41 C45 Lu4 72.3(4)
C49 C45 Lu4 120.5(5)
C42 C46 H46A 109.5
C42 C46 H46B 109.5
H46A C46 H46B 109.5
C42 C46 H46C 109.5
H46A C46 H46C 109.5
H46B C46 H46C 109.5
C43 C47 H47A 109.5
C43 C47 H47B 109.5
H47A C47 H47B 109.5
C43 C47 H47C 109.5
H47A C47 H47C 109.5
H47B C47 H47C 109.5
C44 C48 H48A 109.5
C44 C48 H48B 109.5
H48A C48 H48B 109.5
C44 C48 H48C 109.5
H48A C48 H48C 109.5
H48B C48 H48C 109.5
C45 C49 H49A 109.5
C45 C49 H49B 109.5
H49A C49 H49B 109.5
C45 C49 H49C 109.5
H49A C49 H49C 109.5
H49B C49 H49C 109.5
Si4 C50 H50A 109.5
Si4 C50 H50B 109.5
H50A C50 H50B 109.5
Si4 C50 H50C 109.5
H50A C50 H50C 109.5
H50B C50 H50C 109.5
Si4 C51 H51A 109.5
Si4 C51 H51B 109.5
H51A C51 H51B 109.5
Si4 C51 H51C 109.5
H51A C51 H51C 109.5
H51B C51 H51C 109.5
Si4 C52 H52A 109.5
Si4 C52 H52B 109.5
H52A C52 H52B 109.5
Si4 C52 H52C 109.5
H52A C52 H52C 109.5
H52B C52 H52C 109.5
C61 C60 C65 114.1(9)
C61 C60 B1 119.5(7)
C65 C60 B1 126.1(9)
F1 C61 C62 115.8(9)
F1 C61 C60 120.7(8)
C62 C61 C60 123.4(9)
F2 C62 C63 119.7(10)
F2 C62 C61 120.4(10)
C63 C62 C61 119.9(11)
C64 C63 F3 120.9(11)
C64 C63 C62 118.9(10)
F3 C63 C62 120.1(13)
C63 C64 F4 121.3(10)
C63 C64 C65 120.4(10)
F4 C64 C65 118.2(12)
F5 C65 C64 115.8(9)
F5 C65 C60 121.0(9)
C64 C65 C60 123.2(11)
C71 C66 C67 111.5(7)
C71 C66 B1 119.9(8)
C67 C66 B1 128.5(7)
F6 C67 C68 116.3(8)
F6 C67 C66 119.8(7)
C68 C67 C66 123.8(8)
C69 C68 F7 119.3(8)
C69 C68 C67 121.6(9)
F7 C68 C67 119.0(8)
F8 C69 C68 121.5(10)
F8 C69 C70 120.4(8)
C68 C69 C70 118.1(8)
F9 C70 C71 121.0(9)
F9 C70 C69 119.3(7)
C71 C70 C69 119.7(8)
F10 C71 C70 117.1(8)
F10 C71 C66 117.7(7)
C70 C71 C66 125.2(9)
C73 C72 C77 113.0(7)
C73 C72 B1 127.1(7)
C77 C72 B1 119.7(7)
F11 C73 C74 114.9(7)
F11 C73 C72 121.7(7)
C74 C73 C72 123.4(8)
C75 C74 F12 119.7(7)
C75 C74 C73 121.2(8)
F12 C74 C73 119.1(8)
C74 C75 F13 122.7(8)
C74 C75 C76 118.2(7)
F13 C75 C76 119.1(7)
F14 C76 C77 120.2(8)
F14 C76 C75 119.8(8)
C77 C76 C75 120.0(7)
F15 C77 C76 116.9(7)
F15 C77 C72 118.9(7)
C76 C77 C72 124.2(7)
C79 C78 C83 112.4(11)
C79 C78 B1 120.5(12)
C83 C78 B1 126.9(10)
F16 C79 C80 120.2(12)
F16 C79 C78 116.8(10)
C80 C79 C78 122.9(15)
C79 C80 F17 118.3(14)
C79 C80 C81 120.5(13)
F17 C80 C81 121.0(10)
C82 C81 F18 124.8(14)
C82 C81 C80 117.0(12)
F18 C81 C80 118.2(11)
C81 C82 C83 126.6(15)
C81 C82 F19 118.1(11)
C83 C82 F19 115.2(12)
F20 C83 C82 120.4(14)
F20 C83 C78 119.3(10)
C82 C83 C78 120.3(13)
C15 Si1 C16 109.3(5)
C15 Si1 C14 106.5(5)
C16 Si1 C14 108.6(5)
C15 Si1 C5 112.4(5)
C16 Si1 C5 107.7(4)
C14 Si1 C5 112.3(4)
C39 Si3 C38 108.4(6)
C39 Si3 C40 106.6(5)
C38 Si3 C40 107.5(5)
C39 Si3 C29 114.4(4)
C38 Si3 C29 108.0(4)
C40 Si3 C29 111.7(4)
C52 Si4 C50 110.5(5)
C52 Si4 C41 106.9(4)
C50 Si4 C41 111.6(5)
C52 Si4 C51 109.2(6)
C50 Si4 C51 105.3(6)
C41 Si4 C51 113.4(5)
C3 Lu1 C1 91.5(3)
C3 Lu1 C2 89.2(3)
C1 Lu1 C2 88.8(3)
C3 Lu1 C5 105.7(3)
C1 Lu1 C5 138.0(3)
C2 Lu1 C5 128.5(3)
C3 Lu1 C9 122.3(3)
C1 Lu1 C9 145.3(3)
C2 Lu1 C9 98.3(3)
C5 Lu1 C9 32.4(2)
C3 Lu1 C6 120.2(3)
C1 Lu1 C6 105.4(3)
C2 Lu1 C6 146.2(3)
C5 Lu1 C6 33.0(2)
C9 Lu1 C6 53.2(2)
C3 Lu1 C7 151.1(3)
C1 Lu1 C7 94.0(3)
C2 Lu1 C7 119.3(3)
C5 Lu1 C7 53.7(3)
C9 Lu1 C7 53.0(3)
C6 Lu1 C7 31.3(3)
C3 Lu1 C8 154.2(3)
C1 Lu1 C8 114.1(3)
C2 Lu1 C8 93.9(3)
C5 Lu1 C8 53.5(3)
C9 Lu1 C8 32.0(3)
C6 Lu1 C8 52.3(3)
C7 Lu1 C8 31.8(3)
C3 Lu1 Lu2 45.99(19)
C1 Lu1 Lu2 45.7(2)
C2 Lu1 Lu2 91.1(2)
C5 Lu1 Lu2 134.44(18)
C9 Lu1 Lu2 165.17(18)
C6 Lu1 Lu2 120.92(19)
C7 Lu1 Lu2 130.83(18)
C8 Lu1 Lu2 159.1(2)
C3 Lu1 Lu4 44.52(18)
C1 Lu1 Lu4 89.9(2)
C2 Lu1 Lu4 44.7(2)
C5 Lu1 Lu4 129.05(18)
C9 Lu1 Lu4 118.75(17)
C6 Lu1 Lu4 159.67(18)
C7 Lu1 Lu4 163.45(18)
C8 Lu1 Lu4 133.04(19)
Lu2 Lu1 Lu4 61.39(3)
C3 Lu1 Lu3 88.1(2)
C1 Lu1 Lu3 45.0(2)
C2 Lu1 Lu3 43.83(19)
C5 Lu1 Lu3 164.95(18)
C9 Lu1 Lu3 133.96(18)
C6 Lu1 Lu3 142.31(18)
C7 Lu1 Lu3 115.45(19)
C8 Lu1 Lu3 111.59(19)
Lu2 Lu1 Lu3 59.997(14)
Lu4 Lu1 Lu3 57.819(12)
C1 Lu2 C3 91.1(3)
C1 Lu2 C4 90.9(3)
C3 Lu2 C4 88.0(3)
C1 Lu2 C17 106.5(4)
C3 Lu2 C17 129.7(4)
C4 Lu2 C17 136.7(4)
C1 Lu2 C19' 155.8(5)
C3 Lu2 C19' 106.1(5)
C4 Lu2 C19' 106.4(4)
C17 Lu2 C19' 49.3(5)
C1 Lu2 C20' 132.1(6)
C3 Lu2 C20' 136.6(6)
C4 Lu2 C20' 94.3(5)
C17 Lu2 C20' 44.9(6)
C19' Lu2 C20' 32.2(6)
C1 Lu2 C18 128.4(3)
C3 Lu2 C18 99.7(3)
C4 Lu2 C18 139.4(3)
C17 Lu2 C18 33.5(4)
C19' Lu2 C18 33.2(4)
C20' Lu2 C18 53.5(5)
C1 Lu2 C21 118.5(5)
C3 Lu2 C21 148.0(4)
C4 Lu2 C21 102.5(4)
C17 Lu2 C21 34.3(5)
C19' Lu2 C21 42.0(6)
C20' Lu2 C21 15.2(6)
C18 Lu2 C21 53.2(4)
C1 Lu2 C17' 102.3(5)
C3 Lu2 C17' 124.2(4)
C4 Lu2 C17' 144.3(5)
C17 Lu2 C17' 7.8(6)
C19' Lu2 C17' 53.9(6)
C20' Lu2 C17' 52.6(6)
C18 Lu2 C17' 32.7(4)
C21 Lu2 C17' 42.1(6)
C1 Lu2 C20 147.5(5)
C3 Lu2 C20 121.4(5)
C4 Lu2 C20 91.4(4)
C17 Lu2 C20 53.3(5)
C19' Lu2 C20 21.1(5)
C20' Lu2 C20 15.5(4)
C18 Lu2 C20 50.6(4)
C21 Lu2 C20 30.0(5)
C17' Lu2 C20 60.1(6)
C1 Lu2 C21' 106.1(6)
C3 Lu2 C21' 153.3(5)
C4 Lu2 C21' 111.5(5)
C17 Lu2 C21' 26.0(5)
C19' Lu2 C21' 52.0(7)
C20' Lu2 C21' 29.5(6)
C18 Lu2 C21' 53.6(5)
C21 Lu2 C21' 14.4(4)
C17' Lu2 C21' 33.0(5)
C20 Lu2 C21' 43.7(6)
C4 Lu3 C2 92.0(3)
C4 Lu3 C1 90.4(3)
C2 Lu3 C1 89.2(3)
C4 Lu3 C29 130.3(3)
C2 Lu3 C29 104.3(3)
C1 Lu3 C29 135.5(3)
C4 Lu3 C30 151.4(3)
C2 Lu3 C30 113.6(3)
C1 Lu3 C30 101.9(3)
C29 Lu3 C30 33.7(3)
C4 Lu3 C33 100.9(3)
C2 Lu3 C33 126.3(3)
C1 Lu3 C33 141.7(3)
C29 Lu3 C33 32.9(3)
C30 Lu3 C33 54.2(3)
C4 Lu3 C31 123.8(3)
C2 Lu3 C31 144.2(3)
C1 Lu3 C31 90.7(3)
C29 Lu3 C31 54.0(2)
C30 Lu3 C31 32.0(3)
C33 Lu3 C31 52.7(3)
C4 Lu3 C32 98.1(3)
C2 Lu3 C32 157.2(3)
C1 Lu3 C32 111.0(3)
C29 Lu3 C32 53.9(3)
C30 Lu3 C32 53.5(3)
C33 Lu3 C32 31.6(3)
C31 Lu3 C32 31.8(3)
C4 Lu3 Lu4 45.74(18)
C2 Lu3 Lu4 46.3(2)
C1 Lu3 Lu4 91.2(2)
C29 Lu3 Lu4 128.80(16)
C30 Lu3 Lu4 156.37(19)
C33 Lu3 Lu4 122.76(19)
C31 Lu3 Lu4 169.4(2)
C32 Lu3 Lu4 138.9(2)
C4 Lu3 Lu2 45.98(18)
C2 Lu3 Lu2 90.8(2)
C1 Lu3 Lu2 44.4(2)
C29 Lu3 Lu2 164.85(18)
C30 Lu3 Lu2 139.84(18)
C33 Lu3 Lu2 134.2(2)
C31 Lu3 Lu2 113.52(19)
C32 Lu3 Lu2 110.9(2)
Lu4 Lu3 Lu2 61.64(3)
C4 Lu3 Lu1 89.25(19)
C2 Lu3 Lu1 45.7(2)
C1 Lu3 Lu1 43.6(2)
C29 Lu3 Lu1 135.04(19)
C30 Lu3 Lu1 117.5(2)
C33 Lu3 Lu1 167.8(2)
C31 Lu3 Lu1 126.2(2)
C32 Lu3 Lu1 153.9(2)
Lu4 Lu3 Lu1 60.53(3)
Lu2 Lu3 Lu1 57.94(3)
C4 Lu4 C3 88.9(3)
C4 Lu4 C2 91.7(3)
C3 Lu4 C2 89.9(3)
C4 Lu4 C41 101.7(3)
C3 Lu4 C41 131.4(3)
C2 Lu4 C41 136.2(3)
C4 Lu4 C42 117.6(3)
C3 Lu4 C42 100.0(3)
C2 Lu4 C42 149.0(3)
C41 Lu4 C42 33.5(2)
C4 Lu4 C45 119.0(3)
C3 Lu4 C45 147.6(3)
C2 Lu4 C45 104.4(3)
C41 Lu4 C45 33.3(3)
C42 Lu4 C45 53.9(2)
C4 Lu4 C43 149.1(3)
C3 Lu4 C43 94.9(3)
C2 Lu4 C43 118.9(3)
C41 Lu4 C43 54.0(2)
C42 Lu4 C43 31.6(3)
C45 Lu4 C43 52.7(3)
C4 Lu4 C44 150.4(3)
C3 Lu4 C44 119.3(3)
C2 Lu4 C44 96.8(3)
C41 Lu4 C44 53.8(3)
C42 Lu4 C44 52.8(3)
C45 Lu4 C44 31.4(3)
C43 Lu4 C44 31.6(3)
C4 Lu4 Lu3 45.7(2)
C3 Lu4 Lu3 90.51(19)
C2 Lu4 Lu3 46.02(19)
C41 Lu4 Lu3 130.28(16)
C42 Lu4 Lu3 160.54(18)
C45 Lu4 Lu3 120.43(18)
C43 Lu4 Lu3 164.1(2)
C44 Lu4 Lu3 134.4(2)
C4 Lu4 Lu1 90.1(2)
C3 Lu4 Lu1 43.49(19)
C2 Lu4 Lu1 46.4(2)
C41 Lu4 Lu1 167.42(16)
C42 Lu4 Lu1 135.86(17)
C45 Lu4 Lu1 141.7(2)
C43 Lu4 Lu1 113.46(18)
C44 Lu4 Lu1 116.10(19)
Lu3 Lu4 Lu1 61.65(3)
C4 Lu4 Lu2 45.10(18)
C3 Lu4 Lu2 43.87(19)
C2 Lu4 Lu2 89.38(19)
C41 Lu4 Lu2 129.02(18)
C42 Lu4 Lu2 117.99(17)
C45 Lu4 Lu2 160.2(2)
C43 Lu4 Lu2 132.1(2)
C44 Lu4 Lu2 162.3(2)
Lu3 Lu4 Lu2 60.096(17)
Lu1 Lu4 Lu2 57.814(12)
C72 B1 C66 112.9(6)
C72 B1 C78 113.5(9)
C66 B1 C78 103.3(7)
C72 B1 C60 100.8(7)
C66 B1 C60 112.2(8)
C78 B1 C60 114.6(7)

loop_
_geom_bond_atom_site_label_1
_geom_bond_atom_site_label_2
_geom_bond_distance
C1 Lu2 2.385(9)
C1 Lu1 2.397(9)
C1 Lu3 2.459(8)
C2 Lu3 2.407(8)
C2 Lu4 2.417(9)
C2 Lu1 2.489(8)
C3 Lu1 2.367(8)
C3 Lu2 2.398(8)
C3 Lu4 2.412(7)
C4 Lu3 2.394(8)
C4 Lu4 2.394(8)
C4 Lu2 2.449(7)
C5 C9 1.413(11)
C5 C6 1.450(11)
C5 Si1 1.882(8)
C5 Lu1 2.526(8)
C6 C7 1.391(12)
C6 C10 1.527(11)
C6 Lu1 2.569(8)
C7 C8 1.421(12)
C7 C11 1.499(12)
C7 Lu1 2.590(8)
C8 C9 1.416(12)
C8 C12 1.506(12)
C8 Lu1 2.598(9)
C9 C13 1.504(11)
C9 Lu1 2.540(8)
C10 H10A 0.9800
C10 H10B 0.9800
C10 H10C 0.9800
C11 H11A 0.9800
C11 H11B 0.9800
C11 H11C 0.9800
C12 H12A 0.9800
C12 H12B 0.9800
C12 H12C 0.9800
C13 H13A 0.9800
C13 H13B 0.9800
C13 H13C 0.9800
C14 Si1 1.862(9)
C14 H14A 0.9800
C14 H14B 0.9800
C14 H14C 0.9800
C15 Si1 1.842(11)
C15 H15A 0.9800
C15 H15B 0.9800
C15 H15C 0.9800
C16 Si1 1.854(9)
C16 H16A 0.9800
C16 H16B 0.9800
C16 H16C 0.9800
Si2 C17 1.838(14)
Si2 C28 1.846(17)
Si2 C26 1.847(16)
Si2 C27 1.952(13)
C17 C18 1.452(15)
C17 C21 1.49(2)
C17 Lu2 2.504(18)
C18 C19 1.374(17)
C18 C22 1.541(16)
C18 Lu2 2.539(9)
C19 C20 1.37(2)
C19 C23 1.522(18)
C19 Lu2 2.627(19)
C20 C21 1.33(2)
C20 C24 1.58(2)
C20 Lu2 2.592(18)
C21 C25 1.530(19)
C21 Lu2 2.545(18)
C22 H22A 0.9800
C22 H22B 0.9800
C22 H22C 0.9800
C23 H23A 0.9800
C23 H23B 0.9800
C23 H23C 0.9800
C24 H24A 0.9800
C24 H24B 0.9800
C24 H24C 0.9800
C25 H25A 0.9800
C25 H25B 0.9800
C25 H25C 0.9800
C26 H26A 0.9800
C26 H26B 0.9800
C26 H26C 0.9800
C27 H27A 0.9800
C27 H27B 0.9800
C27 H27C 0.9800
C28 H28A 0.9800
C28 H28B 0.9800
C28 H28C 0.9800
Si2' C28' 1.82(2)
Si2' C17' 1.853(16)
Si2' C26' 1.867(19)
Si2' C27' 1.916(15)
C17' C21' 1.48(2)
C17' Lu2 2.56(2)
C19' C20' 1.40(2)
C19' C23' 1.53(2)
C19' Lu2 2.51(3)
C20' C21' 1.31(2)
C20' C24' 1.59(2)
C20' Lu2 2.53(3)
C21' C25' 1.55(2)
C21' Lu2 2.63(2)
C22' H22D 0.9800
C22' H22E 0.9800
C22' H22F 0.9800
C23' H23D 0.9800
C23' H23E 0.9800
C23' H23F 0.9800
C24' H24D 0.9800
C24' H24E 0.9800
C24' H24F 0.9800
C25' H25D 0.9800
C25' H25E 0.9800
C25' H25F 0.9800
C26' H26D 0.9800
C26' H26E 0.9800
C26' H26F 0.9800
C27' H27D 0.9800
C27' H27E 0.9800
C27' H27F 0.9800
C28' H28D 0.9800
C28' H28E 0.9800
C28' H28F 0.9800
C29 C33 1.432(12)
C29 C30 1.457(11)
C29 Si3 1.892(8)
C29 Lu3 2.503(7)
C30 C31 1.404(13)
C30 C34 1.493(14)
C30 Lu3 2.522(8)
C31 C32 1.409(14)
C31 C35 1.524(12)
C31 Lu3 2.562(7)
C32 C33 1.396(12)
C32 C36 1.500(14)
C32 Lu3 2.581(8)
C33 C37 1.512(13)
C33 Lu3 2.544(7)
C34 H34A 0.9800
C34 H34B 0.9800
C34 H34C 0.9800
C35 H35A 0.9800
C35 H35B 0.9800
C35 H35C 0.9800
C36 H36A 0.9800
C36 H36B 0.9800
C36 H36C 0.9800
C37 H37A 0.9800
C37 H37B 0.9800
C37 H37C 0.9800
C38 Si3 1.851(9)
C38 H38A 0.9800
C38 H38B 0.9800
C38 H38C 0.9800
C39 Si3 1.845(12)
C39 H39A 0.9800
C39 H39B 0.9800
C39 H39C 0.9800
C40 Si3 1.867(9)
C40 H40A 0.9800
C40 H40B 0.9800
C40 H40C 0.9800
C41 C45 1.454(12)
C41 C42 1.457(10)
C41 Si4 1.869(8)
C41 Lu4 2.525(7)
C42 C43 1.394(12)
C42 C46 1.481(13)
C42 Lu4 2.537(7)
C43 C44 1.405(13)
C43 C47 1.507(12)
C43 Lu4 2.578(7)
C44 C45 1.390(12)
C44 C48 1.505(12)
C44 Lu4 2.581(7)
C45 C49 1.498(12)
C45 Lu4 2.552(7)
C46 H46A 0.9800
C46 H46B 0.9800
C46 H46C 0.9800
C47 H47A 0.9800
C47 H47B 0.9800
C47 H47C 0.9800
C48 H48A 0.9800
C48 H48B 0.9800
C48 H48C 0.9800
C49 H49A 0.9800
C49 H49B 0.9800
C49 H49C 0.9800
C50 Si4 1.863(10)
C50 H50A 0.9800
C50 H50B 0.9800
C50 H50C 0.9800
C51 Si4 1.881(13)
C51 H51A 0.9800
C51 H51B 0.9800
C51 H51C 0.9800
C52 Si4 1.860(9)
C52 H52A 0.9800
C52 H52B 0.9800
C52 H52C 0.9800
C60 C61 1.380(13)
C60 C65 1.388(12)
C60 B1 1.675(13)
C61 F1 1.344(10)
C61 C62 1.372(14)
C62 F2 1.362(13)
C62 C63 1.372(15)
C63 C64 1.346(17)
C63 F3 1.346(12)
C64 F4 1.357(12)
C64 C65 1.376(15)
C65 F5 1.358(13)
C66 C71 1.408(11)
C66 C67 1.413(12)
C66 B1 1.637(12)
C67 F6 1.345(9)
C67 C68 1.363(12)
C68 C69 1.346(13)
C68 F7 1.352(11)
C69 F8 1.335(9)
C69 C70 1.386(13)
C70 F9 1.330(10)
C70 C71 1.356(11)
C71 F10 1.330(10)
C72 C73 1.385(11)
C72 C77 1.394(11)
C72 B1 1.633(12)
C73 F11 1.339(9)
C73 C74 1.380(12)
C74 C75 1.338(12)
C74 F12 1.365(9)
C75 F13 1.347(9)
C75 C76 1.380(12)
C76 F14 1.356(9)
C76 C77 1.362(12)
C77 F15 1.346(9)
C78 C79 1.416(17)
C78 C83 1.431(19)
C78 B1 1.652(15)
C79 F16 1.318(15)
C79 C80 1.357(16)
C80 F17 1.362(14)
C80 C81 1.386(18)
C81 C82 1.270(16)
C81 F18 1.356(13)
C82 C83 1.346(15)
C82 F19 1.429(15)
C83 F20 1.321(15)
Lu1 Lu2 3.3331(13)
Lu1 Lu4 3.4377(16)
Lu1 Lu3 3.4749(15)
Lu3 Lu4 3.3419(11)
